data_1515605
loop_
_publ_author_name
'Hansmann, Max M.'
'Melen, Rebecca L.'
'Wright, Dominic S.'

_publ_section_title
;
 Group 13 BN dehydrocoupling reagents, similar to transition metal
 catalysts but with unique reactivity
;
_journal_issue 8
_journal_name_full 'Chemical Science'
_journal_page_first 1554
_journal_paper_doi 10.1039/c1sc00154j
_journal_volume 2
_journal_year 2011
_chemical_absolute_configuration
;
4423 Friedel pairs averaged for the refinement
;
_chemical_formula_moiety 'C12 H36 B3 N3'
_chemical_formula_sum 'C12 H36 B3 N3'
_chemical_formula_weight 254.87
_chemical_name_systematic
;
?
;
_space_group_IT_number 170
_symmetry_cell_setting hexagonal
_symmetry_space_group_name_Hall 'P 65'
_symmetry_space_group_name_H-M 'P 65'
_atom_sites_solution_hydrogens geom
_atom_sites_solution_primary direct
_atom_sites_solution_secondary difmap
_audit_creation_method SHELXL-97
_cell_angle_alpha 90.00
_cell_angle_beta 90.00
_cell_angle_gamma 120.00
_cell_formula_units_Z 24
_cell_length_a 19.5895(6)
_cell_length_b 19.5895(6)
_cell_length_c 31.1522(8)
_cell_measurement_reflns_used 262529
_cell_measurement_temperature 260(2)
_cell_measurement_theta_max 26.02
_cell_measurement_theta_min 1.00
_cell_volume 10353.0(5)
_computing_cell_refinement 'HKL Scalepack (Otwinowski & Minor 1997)'
_computing_data_collection 'Collect (Nonius B.V. 1998)'
_computing_data_reduction
;
HKL Denzo and Scalepack (Otwinowski & Minor 1997)
;
_computing_publication_material 'SHELXL-97 (Sheldrick 1997)'
_computing_structure_refinement 'SHELXL-97 (Sheldrick 1997)'
_computing_structure_solution 'SIR-92 (Altomare et al. 1994)'
_diffrn_ambient_temperature 260(2)
_diffrn_measured_fraction_theta_full 0.990
_diffrn_measured_fraction_theta_max 0.990
_diffrn_measurement_device_type 'Nonius Kappa CCD'
_diffrn_measurement_method 'Thin slice \w and \f scans'
_diffrn_radiation_source 'fine-focus sealed tube'
_diffrn_radiation_type MoK\a
_diffrn_radiation_wavelength 0.71073
_diffrn_reflns_av_R_equivalents 0.0555
_diffrn_reflns_av_sigmaI/netI 0.0551
_diffrn_reflns_limit_h_max 22
_diffrn_reflns_limit_h_min -23
_diffrn_reflns_limit_k_max 24
_diffrn_reflns_limit_k_min -24
_diffrn_reflns_limit_l_max 26
_diffrn_reflns_limit_l_min -38
_diffrn_reflns_number 41471
_diffrn_reflns_theta_full 26.02
_diffrn_reflns_theta_max 26.02
_diffrn_reflns_theta_min 3.55
_exptl_absorpt_coefficient_mu 0.055
_exptl_absorpt_correction_T_max 0.998
_exptl_absorpt_correction_T_min 0.846
_exptl_absorpt_correction_type multi-scan
_exptl_absorpt_process_details
;
multi-scan from symmetry-related measurements
Sortav (Blessing 1995)
;
_exptl_crystal_colour colourless
_exptl_crystal_density_diffrn 0.981
_exptl_crystal_density_method 'not measured'
_exptl_crystal_description block
_exptl_crystal_F_000 3456
_exptl_crystal_size_max 0.23
_exptl_crystal_size_mid 0.23
_exptl_crystal_size_min 0.10
_refine_diff_density_max 0.545
_refine_diff_density_min -0.368
_refine_diff_density_rms 0.070
_refine_ls_abs_structure_details 'Flack H D (1983), Acta Cryst. A39, 876-881'
_refine_ls_abs_structure_Flack 1(5)
_refine_ls_extinction_method none
_refine_ls_goodness_of_fit_ref 1.429
_refine_ls_hydrogen_treatment constr
_refine_ls_matrix_type full
_refine_ls_number_parameters 688
_refine_ls_number_reflns 6857
_refine_ls_number_restraints 1
_refine_ls_restrained_S_all 1.429
_refine_ls_R_factor_all 0.1696
_refine_ls_R_factor_gt 0.1236
_refine_ls_shift/su_max 0.005
_refine_ls_shift/su_mean 0.001
_refine_ls_structure_factor_coef Fsqd
_refine_ls_weighting_details 'calc w=1/[\s^2^(Fo^2^)+(0.2000P)^2^+0.0000P] where P=(Fo^2^+2Fc^2^)/3'
_refine_ls_weighting_scheme calc
_refine_ls_wR_factor_gt 0.3639
_refine_ls_wR_factor_ref 0.3858
_reflns_number_gt 4171
_reflns_number_total 6857
_reflns_threshold_expression >2sigma(I)
_cod_data_source_file c1sc00154j.txt
_cod_data_source_block dw1116
_cod_original_sg_symbol_H-M P6(5)
_cod_database_code 1515605

loop_
_symmetry_equiv_pos_as_xyz
'x, y, z'
'-y, x-y, z+2/3'
'-x+y, -x, z+1/3'
'-x, -y, z+1/2'
'y, -x+y, z+1/6'
'x-y, x, z+5/6'

loop_
_atom_site_label
_atom_site_type_symbol
_atom_site_fract_x
_atom_site_fract_y
_atom_site_fract_z
_atom_site_U_iso_or_equiv
_atom_site_adp_type
_atom_site_occupancy
_atom_site_symmetry_multiplicity
_atom_site_calc_flag
_atom_site_refinement_flags
B11 B 0.0692(4) 0.0534(5) 0.0629(2) 0.0377(18) Uani 1 1 d .
H11X H 0.0581 0.0171 0.0865 0.070(5) Uiso 1 1 calc R
H11Y H 0.1198 0.1003 0.0680 0.070(5) Uiso 1 1 calc R
N11 N 0.0711(3) 0.0132(3) 0.01861(16) 0.0329(12) Uani 1 1 d .
H11 H 0.0671 0.0432 -0.0025 0.061(7) Uiso 1 1 calc R
B12 B -0.0052(5) -0.0713(5) 0.0145(3) 0.0406(18) Uani 1 1 d .
H12X H -0.0183 -0.0844 -0.0155 0.070(5) Uiso 1 1 calc R
H12Y H 0.0045 -0.1108 0.0273 0.070(5) Uiso 1 1 calc R
N12 N -0.0755(3) -0.0703(3) 0.03824(16) 0.0353(13) Uani 1 1 d .
H12 H -0.0666 -0.0719 0.0668 0.061(7) Uiso 1 1 calc R
B13 B -0.0730(5) 0.0104(5) 0.0305(2) 0.0400(19) Uani 1 1 d .
H13X H -0.1216 0.0073 0.0400 0.070(5) Uiso 1 1 calc R
H13Y H -0.0654 0.0243 0.0003 0.070(5) Uiso 1 1 calc R
N13 N 0.0021(3) 0.0757(3) 0.05897(14) 0.0294(12) Uani 1 1 d .
H13 H -0.0175 0.0689 0.0861 0.061(7) Uiso 1 1 calc R
C110 C 0.1481(4) 0.0138(4) 0.0102(2) 0.0383(15) Uani 1 1 d .
C111 C 0.1399(4) -0.0355(4) -0.0273(2) 0.0435(17) Uani 1 1 d .
H11A H 0.0999 -0.0890 -0.0217 0.087(3) Uiso 1 1 calc R
H11B H 0.1892 -0.0335 -0.0327 0.087(3) Uiso 1 1 calc R
H11C H 0.1254 -0.0163 -0.0520 0.087(3) Uiso 1 1 calc R
C112 C 0.2138(4) 0.0996(4) 0.0007(3) 0.055(2) Uani 1 1 d .
H11D H 0.2618 0.1002 -0.0065 0.087(3) Uiso 1 1 calc R
H11E H 0.2223 0.1317 0.0257 0.087(3) Uiso 1 1 calc R
H11F H 0.1981 0.1202 -0.0229 0.087(3) Uiso 1 1 calc R
C113 C 0.1717(4) -0.0170(5) 0.0492(2) 0.0488(19) Uani 1 1 d .
H11G H 0.1284 -0.0673 0.0575 0.087(3) Uiso 1 1 calc R
H11H H 0.1852 0.0195 0.0725 0.087(3) Uiso 1 1 calc R
H11I H 0.2164 -0.0225 0.0421 0.087(3) Uiso 1 1 calc R
C120 C -0.1579(4) -0.1437(4) 0.0292(2) 0.0427(18) Uani 1 1 d .
C121 C -0.2115(4) -0.1485(4) 0.0664(2) 0.0503(19) Uani 1 1 d .
H12A H -0.2656 -0.1781 0.0575 0.087(3) Uiso 1 1 calc R
H12B H -0.1992 -0.0962 0.0745 0.087(3) Uiso 1 1 calc R
H12C H -0.2031 -0.1740 0.0905 0.087(3) Uiso 1 1 calc R
C122 C -0.1511(5) -0.2161(4) 0.0305(3) 0.055(2) Uani 1 1 d .
H12D H -0.2025 -0.2618 0.0273 0.087(3) Uiso 1 1 calc R
H12E H -0.1288 -0.2186 0.0574 0.087(3) Uiso 1 1 calc R
H12F H -0.1178 -0.2146 0.0075 0.087(3) Uiso 1 1 calc R
C123 C -0.1898(4) -0.1349(4) -0.0126(2) 0.0445(17) Uani 1 1 d .
H12G H -0.2446 -0.1740 -0.0146 0.087(3) Uiso 1 1 calc R
H12H H -0.1614 -0.1418 -0.0357 0.087(3) Uiso 1 1 calc R
H12I H -0.1839 -0.0833 -0.0142 0.087(3) Uiso 1 1 calc R
C130 C 0.0293(4) 0.1640(4) 0.0486(2) 0.0387(16) Uani 1 1 d .
C131 C 0.0753(4) 0.2143(4) 0.0861(2) 0.0446(17) Uani 1 1 d .
H13A H 0.0938 0.2687 0.0797 0.087(3) Uiso 1 1 calc R
H13B H 0.1195 0.2070 0.0917 0.087(3) Uiso 1 1 calc R
H13C H 0.0420 0.1991 0.1110 0.087(3) Uiso 1 1 calc R
C132 C 0.0760(5) 0.1873(4) 0.0071(2) 0.053(2) Uani 1 1 d .
H13D H 0.0867 0.2388 -0.0014 0.087(3) Uiso 1 1 calc R
H13E H 0.0461 0.1499 -0.0149 0.087(3) Uiso 1 1 calc R
H13F H 0.1248 0.1879 0.0114 0.087(3) Uiso 1 1 calc R
C133 C -0.0446(4) 0.1717(4) 0.0424(3) 0.0503(19) Uani 1 1 d .
H13G H -0.0290 0.2246 0.0340 0.087(3) Uiso 1 1 calc R
H13H H -0.0734 0.1595 0.0689 0.087(3) Uiso 1 1 calc R
H13I H -0.0774 0.1357 0.0206 0.087(3) Uiso 1 1 calc R
B21 B 0.4298(6) 0.5110(6) 0.0704(5) 0.082(4) Uani 1 1 d .
H21X H 0.4356 0.5267 0.1003 0.070(5) Uiso 1 1 calc R
H21Y H 0.3799 0.5038 0.0601 0.070(5) Uiso 1 1 calc R
N21 N 0.5014(3) 0.5784(3) 0.0425(3) 0.0568(19) Uani 1 1 d .
H21 H 0.4870 0.5674 0.0145 0.061(7) Uiso 1 1 calc R
B22 B 0.5790(5) 0.5728(5) 0.0482(4) 0.066(3) Uani 1 1 d .
H22X H 0.6239 0.6195 0.0365 0.070(5) Uiso 1 1 calc R
H22Y H 0.5887 0.5693 0.0784 0.070(5) Uiso 1 1 calc R
N22 N 0.5682(4) 0.5005(4) 0.0250(3) 0.083(3) Uani 1 1 d .
H22 H 0.5780 0.5168 -0.0028 0.061(7) Uiso 1 1 calc R
B23 B 0.4766(6) 0.4326(6) 0.0240(5) 0.083(4) Uani 1 1 d .
H23X H 0.4513 0.4411 -0.0006 0.070(5) Uiso 1 1 calc R
H23Y H 0.4731 0.3818 0.0205 0.070(5) Uiso 1 1 calc R
N23 N 0.4315(3) 0.4314(3) 0.0658(3) 0.0608(19) Uani 1 1 d .
H23 H 0.4622 0.4318 0.0878 0.061(7) Uiso 1 1 calc R
C210 C 0.5142(5) 0.6627(5) 0.0513(3) 0.068(3) Uani 1 1 d .
C211 C 0.5583(6) 0.6933(6) 0.0940(4) 0.082(3) Uani 1 1 d .
H21A H 0.5634 0.7435 0.1005 0.087(3) Uiso 1 1 calc R
H21B H 0.6098 0.6990 0.0916 0.087(3) Uiso 1 1 calc R
H21C H 0.5294 0.6566 0.1165 0.087(3) Uiso 1 1 calc R
C212 C 0.5617(5) 0.7134(5) 0.0127(4) 0.077(3) Uani 1 1 d .
H21D H 0.5689 0.7654 0.0155 0.087(3) Uiso 1 1 calc R
H21E H 0.5336 0.6898 -0.0134 0.087(3) Uiso 1 1 calc R
H21F H 0.6123 0.7167 0.0118 0.087(3) Uiso 1 1 calc R
C213 C 0.4354(6) 0.6603(6) 0.0538(3) 0.075(3) Uani 1 1 d .
H21G H 0.4440 0.7112 0.0623 0.087(3) Uiso 1 1 calc R
H21H H 0.4021 0.6216 0.0745 0.087(3) Uiso 1 1 calc R
H21I H 0.4104 0.6468 0.0261 0.087(3) Uiso 1 1 calc R
C220 C 0.6274(6) 0.4736(6) 0.0335(4) 0.073(3) Uani 1 1 d .
C221 C 0.6039(7) 0.4252(6) 0.0753(4) 0.091(3) Uani 1 1 d .
H22A H 0.6388 0.4048 0.0802 0.087(3) Uiso 1 1 calc R
H22B H 0.5507 0.3822 0.0730 0.087(3) Uiso 1 1 calc R
H22C H 0.6075 0.4583 0.0989 0.087(3) Uiso 1 1 calc R
C222 C 0.7091(5) 0.5462(6) 0.0363(4) 0.091(4) Uani 1 1 d .
H22D H 0.7462 0.5311 0.0457 0.087(3) Uiso 1 1 calc R
H22E H 0.7081 0.5830 0.0563 0.087(3) Uiso 1 1 calc R
H22F H 0.7244 0.5705 0.0085 0.087(3) Uiso 1 1 calc R
C223 C 0.6236(6) 0.4252(7) -0.0039(4) 0.096(4) Uani 1 1 d .
H22G H 0.6731 0.4268 -0.0071 0.087(3) Uiso 1 1 calc R
H22H H 0.6126 0.4456 -0.0294 0.087(3) Uiso 1 1 calc R
H22I H 0.5825 0.3717 0.0005 0.087(3) Uiso 1 1 calc R
C230 C 0.3520(5) 0.3565(6) 0.0723(4) 0.087(3) Uani 1 1 d .
C231 C 0.3124(5) 0.3682(6) 0.1124(4) 0.087(3) Uani 1 1 d .
H23A H 0.2646 0.3200 0.1187 0.087(3) Uiso 1 1 calc R
H23B H 0.3004 0.4093 0.1070 0.087(3) Uiso 1 1 calc R
H23C H 0.3476 0.3825 0.1364 0.087(3) Uiso 1 1 calc R
C232 C 0.3032(7) 0.3341(7) 0.0318(5) 0.111(4) Uani 1 1 d .
H23D H 0.3324 0.3286 0.0087 0.087(3) Uiso 1 1 calc R
H23E H 0.2908 0.3744 0.0249 0.087(3) Uiso 1 1 calc R
H23F H 0.2552 0.2850 0.0362 0.087(3) Uiso 1 1 calc R
C233 C 0.3691(6) 0.2891(5) 0.0817(4) 0.094(3) Uani 1 1 d .
H23G H 0.3984 0.2843 0.0583 0.087(3) Uiso 1 1 calc R
H23H H 0.3203 0.2405 0.0851 0.087(3) Uiso 1 1 calc R
H23I H 0.3994 0.3006 0.1076 0.087(3) Uiso 1 1 calc R
B31 B 1.0701(5) 0.5527(6) 0.0225(4) 0.073(3) Uani 1 1 d .
H31X H 1.0633 0.5214 -0.0029 0.070(5) Uiso 1 1 calc R
H31Y H 1.1205 0.6010 0.0202 0.070(5) Uiso 1 1 calc R
N31 N 1.0714(4) 0.5085(4) 0.0608(3) 0.081(3) Uani 1 1 d .
H31 H 1.0689 0.5375 0.0829 0.061(7) Uiso 1 1 calc R
B32 B 0.9907(5) 0.4251(7) 0.0662(6) 0.100(5) Uani 1 1 d .
H32X H 0.9965 0.3835 0.0528 0.070(5) Uiso 1 1 calc R
H32Y H 0.9796 0.4126 0.0964 0.070(5) Uiso 1 1 calc R
N32 N 0.9216(5) 0.4299(4) 0.0448(4) 0.094(3) Uani 1 1 d .
H32 H 0.9281 0.4278 0.0160 0.061(7) Uiso 1 1 calc R
B33 B 0.9311(6) 0.5149(6) 0.0538(5) 0.081(4) Uani 1 1 d .
H33X H 0.8832 0.5152 0.0463 0.070(5) Uiso 1 1 calc R
H33Y H 0.9430 0.5292 0.0838 0.070(5) Uiso 1 1 calc R
N33 N 1.0022(4) 0.5740(3) 0.0241(2) 0.0546(18) Uani 1 1 d .
H33 H 0.9817 0.5634 -0.0029 0.061(7) Uiso 1 1 calc R
C310 C 1.1467(5) 0.5049(5) 0.0711(4) 0.081(3) Uani 1 1 d .
C311 C 1.1608(6) 0.4689(7) 0.0321(4) 0.093(4) Uani 1 1 d .
H31A H 1.1655 0.5002 0.0074 0.087(3) Uiso 1 1 calc R
H31B H 1.1174 0.4164 0.0283 0.087(3) Uiso 1 1 calc R
H31C H 1.2085 0.4671 0.0358 0.087(3) Uiso 1 1 calc R
C312 C 1.1374(6) 0.4544(6) 0.1118(5) 0.103(4) Uani 1 1 d .
H31D H 1.1800 0.4436 0.1130 0.087(3) Uiso 1 1 calc R
H31E H 1.0882 0.4056 0.1104 0.087(3) Uiso 1 1 calc R
H31F H 1.1381 0.4829 0.1370 0.087(3) Uiso 1 1 calc R
C313 C 1.2120(5) 0.5875(6) 0.0810(5) 0.106(4) Uani 1 1 d .
H31G H 1.2147 0.6226 0.0587 0.087(3) Uiso 1 1 calc R
H31H H 1.2613 0.5882 0.0825 0.087(3) Uiso 1 1 calc R
H31I H 1.2017 0.6041 0.1080 0.087(3) Uiso 1 1 calc R
C320 C 0.8412(5) 0.3628(6) 0.0547(4) 0.085(4) Uani 1 1 d .
C321 C 0.7859(5) 0.3575(7) 0.0199(4) 0.094(3) Uani 1 1 d .
H32A H 0.7902 0.4081 0.0160 0.087(3) Uiso 1 1 calc R
H32B H 0.7329 0.3196 0.0278 0.087(3) Uiso 1 1 calc R
H32C H 0.7993 0.3415 -0.0064 0.087(3) Uiso 1 1 calc R
C322 C 0.8405(6) 0.2850(4) 0.0590(4) 0.076(3) Uani 1 1 d .
H32D H 0.8911 0.2949 0.0686 0.087(3) Uiso 1 1 calc R
H32E H 0.8288 0.2590 0.0316 0.087(3) Uiso 1 1 calc R
H32F H 0.8009 0.2520 0.0794 0.087(3) Uiso 1 1 calc R
C323 C 0.8099(6) 0.3733(5) 0.0978(4) 0.092(4) Uani 1 1 d .
H32G H 0.8475 0.3823 0.1200 0.087(3) Uiso 1 1 calc R
H32H H 0.7609 0.3265 0.1043 0.087(3) Uiso 1 1 calc R
H32I H 0.8016 0.4175 0.0962 0.087(3) Uiso 1 1 calc R
C330 C 1.0256(6) 0.6597(4) 0.0314(4) 0.071(3) Uani 1 1 d .
C331 C 0.9566(7) 0.6708(6) 0.0371(4) 0.095(4) Uani 1 1 d .
H33A H 0.9355 0.6546 0.0654 0.087(3) Uiso 1 1 calc R
H33B H 0.9169 0.6396 0.0163 0.087(3) Uiso 1 1 calc R
H33C H 0.9727 0.7254 0.0331 0.087(3) Uiso 1 1 calc R
C332 C 1.0775(6) 0.6858(5) 0.0739(4) 0.088(3) Uani 1 1 d .
H33D H 1.0477 0.6514 0.0970 0.087(3) Uiso 1 1 calc R
H33E H 1.0917 0.7390 0.0809 0.087(3) Uiso 1 1 calc R
H33F H 1.1243 0.6827 0.0693 0.087(3) Uiso 1 1 calc R
C333 C 1.0751(7) 0.7087(6) -0.0053(4) 0.094(4) Uani 1 1 d .
H33G H 1.0439 0.6941 -0.0310 0.087(3) Uiso 1 1 calc R
H33H H 1.1188 0.7000 -0.0092 0.087(3) Uiso 1 1 calc R
H33I H 1.0944 0.7634 0.0008 0.087(3) Uiso 1 1 calc R
B41 B 0.4905(4) -0.0739(4) 0.0494(3) 0.045(2) Uani 1 1 d .
H41X H 0.4922 -0.1200 0.0396 0.070(5) Uiso 1 1 calc R
H41Y H 0.4748 -0.0817 0.0794 0.070(5) Uiso 1 1 calc R
N41 N 0.5746(4) 0.0020(4) 0.0445(2) 0.0521(17) Uani 1 1 d .
H41 H 0.5760 0.0153 0.0164 0.061(7) Uiso 1 1 calc R
B42 B 0.4516(5) 0.0276(5) 0.0201(4) 0.062(3) Uani 1 1 d .
H42X H 0.4863 0.0538 -0.0040 0.070(5) Uiso 1 1 calc R
H42Y H 0.4044 0.0315 0.0167 0.070(5) Uiso 1 1 calc R
N42 N 0.4291(4) -0.0631(4) 0.0221(3) 0.082(3) Uani 1 1 d .
H42 H 0.4362 -0.0748 -0.0052 0.061(7) Uiso 1 1 calc R
B43 B 0.5789(6) 0.0726(6) 0.0685(4) 0.064(3) Uani 1 1 d .
H43X H 0.6202 0.1216 0.0564 0.070(5) Uiso 1 1 calc R
H43Y H 0.5906 0.0708 0.0986 0.070(5) Uiso 1 1 calc R
N43 N 0.4940(4) 0.0672(5) 0.0633(3) 0.081(3) Uani 1 1 d .
H43 H 0.4631 0.0342 0.0845 0.061(7) Uiso 1 1 calc R
C410 C 0.6448(4) -0.0099(4) 0.0488(3) 0.058(2) Uani 1 1 d .
C411 C 0.6358(6) -0.0533(6) 0.0931(4) 0.082(3) Uani 1 1 d .
H41A H 0.6352 -0.0211 0.1162 0.087(3) Uiso 1 1 calc R
H41B H 0.6794 -0.0622 0.0969 0.087(3) Uiso 1 1 calc R
H41C H 0.5875 -0.1029 0.0932 0.087(3) Uiso 1 1 calc R
C412 C 0.6478(5) -0.0599(5) 0.0119(4) 0.079(3) Uani 1 1 d .
H41D H 0.6465 -0.0366 -0.0150 0.087(3) Uiso 1 1 calc R
H41E H 0.6032 -0.1122 0.0137 0.087(3) Uiso 1 1 calc R
H41F H 0.6955 -0.0622 0.0138 0.087(3) Uiso 1 1 calc R
C413 C 0.7225(4) 0.0676(5) 0.0521(3) 0.062(2) Uani 1 1 d .
H41G H 0.7199 0.0980 0.0755 0.087(3) Uiso 1 1 calc R
H41H H 0.7318 0.0966 0.0258 0.087(3) Uiso 1 1 calc R
H41I H 0.7647 0.0569 0.0569 0.087(3) Uiso 1 1 calc R
C420 C 0.3411(5) -0.1252(6) 0.0328(4) 0.076(3) Uani 1 1 d .
C421 C 0.3206(6) -0.0987(6) 0.0737(4) 0.099(4) Uani 1 1 d .
H42A H 0.2720 -0.1407 0.0849 0.087(3) Uiso 1 1 calc R
H42B H 0.3148 -0.0537 0.0680 0.087(3) Uiso 1 1 calc R
H42C H 0.3618 -0.0849 0.0944 0.087(3) Uiso 1 1 calc R
C422 C 0.2891(6) -0.1250(7) -0.0034(4) 0.099(4) Uani 1 1 d .
H42D H 0.2347 -0.1552 0.0051 0.087(3) Uiso 1 1 calc R
H42E H 0.2975 -0.1479 -0.0286 0.087(3) Uiso 1 1 calc R
H42F H 0.3020 -0.0718 -0.0094 0.087(3) Uiso 1 1 calc R
C423 C 0.3296(6) -0.2046(6) 0.0389(4) 0.098(4) Uani 1 1 d .
H42G H 0.2793 -0.2429 0.0275 0.087(3) Uiso 1 1 calc R
H42H H 0.3314 -0.2142 0.0690 0.087(3) Uiso 1 1 calc R
H42I H 0.3705 -0.2087 0.0243 0.087(3) Uiso 1 1 calc R
C430 C 0.4942(7) 0.1460(5) 0.0707(4) 0.092(3) Uani 1 1 d .
C431 C 0.5279(8) 0.1999(6) 0.0340(5) 0.122(5) Uani 1 1 d .
H43A H 0.5253 0.2468 0.0393 0.087(3) Uiso 1 1 calc R
H43B H 0.4984 0.1746 0.0085 0.087(3) Uiso 1 1 calc R
H43C H 0.5818 0.2135 0.0301 0.087(3) Uiso 1 1 calc R
C432 C 0.4099(7) 0.1263(6) 0.0827(5) 0.111(4) Uani 1 1 d .
H43D H 0.4123 0.1683 0.0997 0.087(3) Uiso 1 1 calc R
H43E H 0.3848 0.0782 0.0989 0.087(3) Uiso 1 1 calc R
H43F H 0.3803 0.1201 0.0571 0.087(3) Uiso 1 1 calc R
C433 C 0.5463(7) 0.1886(7) 0.1106(5) 0.113(4) Uani 1 1 d .
H43G H 0.5485 0.2383 0.1147 0.087(3) Uiso 1 1 calc R
H43H H 0.5986 0.1974 0.1062 0.087(3) Uiso 1 1 calc R
H43I H 0.5238 0.1564 0.1356 0.087(3) Uiso 1 1 calc R

loop_
_atom_site_aniso_label
_atom_site_aniso_U_11
_atom_site_aniso_U_22
_atom_site_aniso_U_33
_atom_site_aniso_U_23
_atom_site_aniso_U_13
_atom_site_aniso_U_12
B11 0.044(4) 0.043(4) 0.018(3) -0.007(3) -0.014(3) 0.016(3)
N11 0.035(3) 0.041(3) 0.026(3) 0.002(2) -0.008(2) 0.022(3)
B12 0.063(5) 0.041(4) 0.030(4) -0.001(3) 0.008(3) 0.035(4)
N12 0.029(3) 0.048(3) 0.023(2) 0.002(2) -0.001(2) 0.015(2)
B13 0.038(4) 0.062(5) 0.030(4) 0.000(4) -0.001(3) 0.033(4)
N13 0.042(3) 0.025(3) 0.015(2) -0.0013(19) 0.001(2) 0.012(2)
C110 0.033(3) 0.055(4) 0.030(3) 0.007(3) -0.009(3) 0.024(3)
C111 0.044(4) 0.057(4) 0.037(4) -0.006(3) 0.003(3) 0.031(3)
C112 0.043(4) 0.065(5) 0.050(4) 0.002(4) 0.011(3) 0.022(4)
C113 0.042(4) 0.086(6) 0.034(4) -0.005(4) -0.012(3) 0.043(4)
C120 0.044(4) 0.041(4) 0.041(4) 0.010(3) -0.010(3) 0.020(3)
C121 0.040(4) 0.053(4) 0.044(4) 0.000(3) -0.016(3) 0.013(3)
C122 0.050(4) 0.044(4) 0.069(6) 0.017(4) -0.010(4) 0.022(4)
C123 0.044(4) 0.040(4) 0.042(4) 0.008(3) -0.011(3) 0.015(3)
C130 0.043(4) 0.044(4) 0.029(3) 0.008(3) -0.002(3) 0.021(3)
C131 0.046(4) 0.026(3) 0.051(4) -0.005(3) -0.004(3) 0.009(3)
C132 0.070(5) 0.046(4) 0.024(3) 0.015(3) 0.001(3) 0.014(4)
C133 0.055(5) 0.041(4) 0.066(5) -0.001(4) -0.005(4) 0.032(4)
B21 0.056(6) 0.056(6) 0.150(11) 0.056(7) 0.054(7) 0.039(5)
N21 0.024(3) 0.037(3) 0.113(6) 0.007(3) 0.010(3) 0.019(3)
B22 0.029(4) 0.039(5) 0.129(10) -0.006(5) -0.014(5) 0.017(4)
N22 0.032(3) 0.048(4) 0.173(9) 0.017(5) 0.016(4) 0.023(3)
B23 0.044(6) 0.050(6) 0.162(12) 0.010(7) 0.046(7) 0.029(5)
N23 0.032(3) 0.036(3) 0.106(5) 0.027(3) 0.000(3) 0.011(3)
C210 0.042(4) 0.044(5) 0.115(8) 0.033(5) 0.013(5) 0.020(4)
C211 0.089(7) 0.057(6) 0.103(8) -0.007(5) 0.000(6) 0.038(5)
C212 0.066(6) 0.049(5) 0.126(9) 0.034(5) 0.012(6) 0.035(5)
C213 0.076(6) 0.073(6) 0.095(7) 0.007(5) 0.021(5) 0.052(5)
C220 0.078(7) 0.074(6) 0.095(8) 0.026(5) 0.004(5) 0.059(6)
C221 0.107(8) 0.058(6) 0.129(9) 0.024(6) 0.013(7) 0.058(6)
C222 0.045(5) 0.091(7) 0.153(10) 0.043(7) 0.007(6) 0.046(5)
C223 0.075(6) 0.130(10) 0.115(9) 0.061(8) 0.042(6) 0.074(7)
C230 0.042(5) 0.068(6) 0.110(8) 0.016(6) 0.020(5) -0.004(4)
C231 0.046(5) 0.068(6) 0.102(8) -0.008(5) 0.013(5) -0.004(4)
C232 0.063(7) 0.085(8) 0.151(12) -0.006(8) -0.021(7) 0.012(6)
C233 0.086(7) 0.050(5) 0.133(10) 0.004(6) 0.017(7) 0.024(5)
B31 0.033(5) 0.069(7) 0.120(9) -0.005(6) -0.034(5) 0.029(5)
N31 0.036(4) 0.044(4) 0.159(8) 0.010(5) -0.030(4) 0.016(3)
B32 0.025(4) 0.073(7) 0.207(15) 0.061(9) 0.035(7) 0.027(5)
N32 0.074(5) 0.034(4) 0.177(10) -0.009(5) -0.019(6) 0.030(4)
B33 0.044(6) 0.047(5) 0.152(12) 0.009(6) -0.004(6) 0.022(5)
N33 0.041(3) 0.024(3) 0.097(5) -0.020(3) -0.030(3) 0.014(3)
C310 0.032(4) 0.064(6) 0.150(10) 0.011(6) -0.008(5) 0.027(4)
C311 0.057(6) 0.090(8) 0.140(11) 0.013(7) -0.009(6) 0.043(6)
C312 0.057(6) 0.067(6) 0.184(12) 0.028(7) -0.034(7) 0.029(5)
C313 0.044(5) 0.072(6) 0.182(12) 0.007(7) -0.032(6) 0.013(5)
C320 0.034(4) 0.062(6) 0.143(10) 0.055(6) -0.009(5) 0.012(4)
C321 0.049(5) 0.100(8) 0.118(9) 0.026(7) -0.010(6) 0.025(5)
C322 0.075(6) 0.032(4) 0.106(8) 0.020(5) 0.010(6) 0.015(4)
C323 0.055(6) 0.035(5) 0.152(11) 0.005(6) -0.012(7) -0.002(4)
C330 0.070(6) 0.016(4) 0.117(8) -0.002(4) 0.015(5) 0.014(4)
C331 0.107(9) 0.043(5) 0.141(10) -0.016(6) -0.022(7) 0.043(6)
C332 0.079(6) 0.032(4) 0.136(9) -0.003(5) -0.037(6) 0.016(4)
C333 0.105(8) 0.063(6) 0.110(9) 0.019(6) -0.012(7) 0.039(6)
B41 0.035(4) 0.025(4) 0.078(6) 0.002(4) 0.001(4) 0.017(3)
N41 0.045(4) 0.043(4) 0.077(4) -0.005(3) -0.016(3) 0.028(3)
B42 0.038(5) 0.046(5) 0.106(8) -0.003(5) -0.003(5) 0.024(4)
N42 0.053(4) 0.062(5) 0.133(8) 0.022(5) 0.000(4) 0.030(4)
B43 0.051(5) 0.057(6) 0.093(7) 0.000(5) -0.003(5) 0.034(5)
N43 0.062(5) 0.061(5) 0.132(7) -0.028(5) -0.026(5) 0.039(4)
C410 0.027(4) 0.045(4) 0.114(7) -0.002(4) -0.010(4) 0.028(3)
C411 0.061(6) 0.067(6) 0.132(10) 0.008(6) -0.012(6) 0.043(5)
C412 0.045(5) 0.063(6) 0.132(9) -0.016(6) 0.014(5) 0.030(4)
C413 0.021(3) 0.054(5) 0.102(7) 0.000(4) -0.013(4) 0.012(3)
C420 0.044(5) 0.060(6) 0.111(9) -0.024(5) 0.000(5) 0.018(4)
C421 0.062(6) 0.057(6) 0.156(11) -0.017(7) -0.037(7) 0.013(5)
C422 0.052(6) 0.094(8) 0.145(10) -0.041(7) -0.023(6) 0.032(5)
C423 0.052(6) 0.052(6) 0.174(12) 0.005(6) 0.011(7) 0.014(5)
C430 0.099(8) 0.051(5) 0.130(9) -0.046(6) -0.016(7) 0.041(5)
C431 0.143(12) 0.046(6) 0.191(14) 0.032(7) 0.058(10) 0.058(7)
C432 0.093(8) 0.075(7) 0.189(13) -0.022(8) -0.020(9) 0.060(7)
C433 0.091(8) 0.094(8) 0.149(11) -0.049(8) -0.035(8) 0.042(7)

loop_
_atom_type_symbol
_atom_type_description
_atom_type_scat_dispersion_real
_atom_type_scat_dispersion_imag
_atom_type_scat_source
C C 0.0033 0.0016 'International Tables Vol C Tables 4.2.6.8 and 6.1.1.4'
H H 0.0000 0.0000 'International Tables Vol C Tables 4.2.6.8 and 6.1.1.4'
B B 0.0013 0.0007 'International Tables Vol C Tables 4.2.6.8 and 6.1.1.4'
N N 0.0061 0.0033 'International Tables Vol C Tables 4.2.6.8 and 6.1.1.4'

loop_
_geom_angle_atom_site_label_1
_geom_angle_atom_site_label_2
_geom_angle_atom_site_label_3
_geom_angle
N13 B11 N11 107.3(5)
N13 B11 H11X 110.3
N11 B11 H11X 110.3
N13 B11 H11Y 110.3
N11 B11 H11Y 110.3
H11X B11 H11Y 108.5
C110 N11 B12 114.0(5)
C110 N11 B11 114.3(5)
B12 N11 B11 110.0(5)
C110 N11 H11 105.9
B12 N11 H11 105.9
B11 N11 H11 105.9
N12 B12 N11 108.9(5)
N12 B12 H12X 109.9
N11 B12 H12X 109.9
N12 B12 H12Y 109.9
N11 B12 H12Y 109.9
H12X B12 H12Y 108.3
C120 N12 B12 114.4(5)
C120 N12 B13 113.4(5)
B12 N12 B13 110.6(5)
C120 N12 H12 105.9
B12 N12 H12 105.9
B13 N12 H12 105.9
N12 B13 N13 105.3(5)
N12 B13 H13X 110.7
N13 B13 H13X 110.7
N12 B13 H13Y 110.7
N13 B13 H13Y 110.7
H13X B13 H13Y 108.8
C130 N13 B11 116.7(5)
C130 N13 B13 115.1(5)
B11 N13 B13 111.7(5)
C130 N13 H13 103.8
B11 N13 H13 103.8
B13 N13 H13 103.8
C111 C110 N11 110.4(5)
C111 C110 C113 109.1(6)
N11 C110 C113 110.6(5)
C111 C110 C112 108.7(6)
N11 C110 C112 108.8(5)
C113 C110 C112 109.1(6)
C110 C111 H11A 109.5
C110 C111 H11B 109.5
H11A C111 H11B 109.5
C110 C111 H11C 109.5
H11A C111 H11C 109.5
H11B C111 H11C 109.5
C110 C112 H11D 109.5
C110 C112 H11E 109.5
H11D C112 H11E 109.5
C110 C112 H11F 109.5
H11D C112 H11F 109.5
H11E C112 H11F 109.5
C110 C113 H11G 109.5
C110 C113 H11H 109.5
H11G C113 H11H 109.5
C110 C113 H11I 109.5
H11G C113 H11I 109.5
H11H C113 H11I 109.5
C122 C120 C123 112.1(6)
C122 C120 C121 107.8(6)
C123 C120 C121 110.7(6)
C122 C120 N12 109.2(6)
C123 C120 N12 110.6(5)
C121 C120 N12 106.2(5)
C120 C121 H12A 109.5
C120 C121 H12B 109.5
H12A C121 H12B 109.5
C120 C121 H12C 109.5
H12A C121 H12C 109.5
H12B C121 H12C 109.5
C120 C122 H12D 109.5
C120 C122 H12E 109.5
H12D C122 H12E 109.5
C120 C122 H12F 109.5
H12D C122 H12F 109.5
H12E C122 H12F 109.5
C120 C123 H12G 109.5
C120 C123 H12H 109.5
H12G C123 H12H 109.5
C120 C123 H12I 109.5
H12G C123 H12I 109.5
H12H C123 H12I 109.5
C131 C130 C132 113.1(6)
C131 C130 C133 108.5(6)
C132 C130 C133 108.7(6)
C131 C130 N13 108.8(5)
C132 C130 N13 109.2(6)
C133 C130 N13 108.4(5)
C130 C131 H13A 109.5
C130 C131 H13B 109.5
H13A C131 H13B 109.5
C130 C131 H13C 109.5
H13A C131 H13C 109.5
H13B C131 H13C 109.5
C130 C132 H13D 109.5
C130 C132 H13E 109.5
H13D C132 H13E 109.5
C130 C132 H13F 109.5
H13D C132 H13F 109.5
H13E C132 H13F 109.5
C130 C133 H13G 109.5
C130 C133 H13H 109.5
H13G C133 H13H 109.5
C130 C133 H13I 109.5
H13G C133 H13I 109.5
H13H C133 H13I 109.5
N23 B21 N21 108.5(7)
N23 B21 H21X 110.0
N21 B21 H21X 110.0
N23 B21 H21Y 110.0
N21 B21 H21Y 110.0
H21X B21 H21Y 108.4
C210 N21 B22 113.5(6)
C210 N21 B21 112.5(7)
B22 N21 B21 110.7(7)
C210 N21 H21 106.5
B22 N21 H21 106.5
B21 N21 H21 106.5
N22 B22 N21 108.8(7)
N22 B22 H22X 109.9
N21 B22 H22X 109.9
N22 B22 H22Y 109.9
N21 B22 H22Y 109.9
H22X B22 H22Y 108.3
B22 N22 C220 118.1(8)
B22 N22 B23 111.0(6)
C220 N22 B23 116.4(7)
B22 N22 H22 102.9
C220 N22 H22 102.9
B23 N22 H22 102.9
N23 B23 N22 112.5(10)
N23 B23 H23X 109.1
N22 B23 H23X 109.1
N23 B23 H23Y 109.1
N22 B23 H23Y 109.1
H23X B23 H23Y 107.8
C230 N23 B23 114.9(8)
C230 N23 B21 114.9(7)
B23 N23 B21 110.5(7)
C230 N23 H23 105.1
B23 N23 H23 105.1
B21 N23 H23 105.1
C213 C210 C211 109.4(9)
C213 C210 C212 109.5(7)
C211 C210 C212 112.6(7)
C213 C210 N21 110.6(7)
C211 C210 N21 109.0(7)
C212 C210 N21 105.7(8)
C210 C211 H21A 109.5
C210 C211 H21B 109.5
H21A C211 H21B 109.5
C210 C211 H21C 109.5
H21A C211 H21C 109.5
H21B C211 H21C 109.5
C210 C212 H21D 109.5
C210 C212 H21E 109.5
H21D C212 H21E 109.5
C210 C212 H21F 109.5
H21D C212 H21F 109.5
H21E C212 H21F 109.5
C210 C213 H21G 109.5
C210 C213 H21H 109.5
H21G C213 H21H 109.5
C210 C213 H21I 109.5
H21G C213 H21I 109.5
H21H C213 H21I 109.5
C223 C220 N22 106.4(8)
C223 C220 C222 109.7(9)
N22 C220 C222 108.2(7)
C223 C220 C221 111.6(8)
N22 C220 C221 108.4(8)
C222 C220 C221 112.2(9)
C220 C221 H22A 109.5
C220 C221 H22B 109.5
H22A C221 H22B 109.5
C220 C221 H22C 109.5
H22A C221 H22C 109.5
H22B C221 H22C 109.5
C220 C222 H22D 109.5
C220 C222 H22E 109.5
H22D C222 H22E 109.5
C220 C222 H22F 109.5
H22D C222 H22F 109.5
H22E C222 H22F 109.5
C220 C223 H22G 109.5
C220 C223 H22H 109.5
H22G C223 H22H 109.5
C220 C223 H22I 109.5
H22G C223 H22I 109.5
H22H C223 H22I 109.5
C232 C230 N23 111.2(9)
C232 C230 C233 106.7(10)
N23 C230 C233 107.0(7)
C232 C230 C231 115.2(9)
N23 C230 C231 108.1(8)
C233 C230 C231 108.2(9)
C230 C231 H23A 109.5
C230 C231 H23B 109.5
H23A C231 H23B 109.5
C230 C231 H23C 109.5
H23A C231 H23C 109.5
H23B C231 H23C 109.5
C230 C232 H23D 109.5
C230 C232 H23E 109.5
H23D C232 H23E 109.5
C230 C232 H23F 109.5
H23D C232 H23F 109.5
H23E C232 H23F 109.5
C230 C233 H23G 109.5
C230 C233 H23H 109.5
H23G C233 H23H 109.5
C230 C233 H23I 109.5
H23G C233 H23I 109.5
H23H C233 H23I 109.5
N31 B31 N33 113.1(9)
N31 B31 H31X 109.0
N33 B31 H31X 109.0
N31 B31 H31Y 109.0
N33 B31 H31Y 109.0
H31X B31 H31Y 107.8
B31 N31 C310 119.3(8)
B31 N31 B32 112.4(8)
C310 N31 B32 113.9(6)
B31 N31 H31 102.8
C310 N31 H31 102.8
B32 N31 H31 102.8
N32 B32 N31 109.6(7)
N32 B32 H32X 109.8
N31 B32 H32X 109.8
N32 B32 H32Y 109.8
N31 B32 H32Y 109.8
H32X B32 H32Y 108.2
C320 N32 B32 115.2(7)
C320 N32 B33 113.8(8)
B32 N32 B33 109.7(8)
C320 N32 H32 105.8
B32 N32 H32 105.8
B33 N32 H32 105.8
N33 B33 N32 105.1(9)
N33 B33 H33X 110.7
N32 B33 H33X 110.7
N33 B33 H33Y 110.7
N32 B33 H33Y 110.7
H33X B33 H33Y 108.8
C330 N33 B31 117.8(6)
C330 N33 B33 112.9(7)
B31 N33 B33 111.8(7)
C330 N33 H33 104.2
B31 N33 H33 104.2
B33 N33 H33 104.2
C311 C310 C313 114.4(10)
C311 C310 N31 105.0(9)
C313 C310 N31 108.1(7)
C311 C310 C312 110.6(8)
C313 C310 C312 106.3(10)
N31 C310 C312 112.7(8)
C310 C311 H31A 109.5
C310 C311 H31B 109.5
H31A C311 H31B 109.5
C310 C311 H31C 109.5
H31A C311 H31C 109.5
H31B C311 H31C 109.5
C310 C312 H31D 109.5
C310 C312 H31E 109.5
H31D C312 H31E 109.5
C310 C312 H31F 109.5
H31D C312 H31F 109.5
H31E C312 H31F 109.5
C310 C313 H31G 109.5
C310 C313 H31H 109.5
H31G C313 H31H 109.5
C310 C313 H31I 109.5
H31G C313 H31I 109.5
H31H C313 H31I 109.5
N32 C320 C321 108.7(8)
N32 C320 C322 112.2(8)
C321 C320 C322 110.5(10)
N32 C320 C323 112.2(10)
C321 C320 C323 108.6(9)
C322 C320 C323 104.6(8)
C320 C321 H32A 109.5
C320 C321 H32B 109.5
H32A C321 H32B 109.5
C320 C321 H32C 109.5
H32A C321 H32C 109.5
H32B C321 H32C 109.5
C320 C322 H32D 109.5
C320 C322 H32E 109.5
H32D C322 H32E 109.5
C320 C322 H32F 109.5
H32D C322 H32F 109.5
H32E C322 H32F 109.5
C320 C323 H32G 109.5
C320 C323 H32H 109.5
H32G C323 H32H 109.5
C320 C323 H32I 109.5
H32G C323 H32I 109.5
H32H C323 H32I 109.5
C331 C330 C333 110.0(9)
C331 C330 N33 112.7(7)
C333 C330 N33 109.7(8)
C331 C330 C332 109.7(9)
C333 C330 C332 108.9(8)
N33 C330 C332 105.8(7)
C330 C331 H33A 109.5
C330 C331 H33B 109.5
H33A C331 H33B 109.5
C330 C331 H33C 109.5
H33A C331 H33C 109.5
H33B C331 H33C 109.5
C330 C332 H33D 109.5
C330 C332 H33E 109.5
H33D C332 H33E 109.5
C330 C332 H33F 109.5
H33D C332 H33F 109.5
H33E C332 H33F 109.5
C330 C333 H33G 109.5
C330 C333 H33H 109.5
H33G C333 H33H 109.5
C330 C333 H33I 109.5
H33G C333 H33I 109.5
H33H C333 H33I 109.5
N42 B41 N41 109.2(6)
N42 B41 H41X 109.8
N41 B41 H41X 109.8
N42 B41 H41Y 109.8
N41 B41 H41Y 109.8
H41X B41 H41Y 108.3
C410 N41 B43 116.8(6)
C410 N41 B41 116.6(5)
B43 N41 B41 111.2(6)
C410 N41 H41 103.3
B43 N41 H41 103.3
B41 N41 H41 103.3
N43 B42 N42 107.4(8)
N43 B42 H42X 110.2
N42 B42 H42X 110.2
N43 B42 H42Y 110.2
N42 B42 H42Y 110.2
H42X B42 H42Y 108.5
C420 N42 B41 113.5(7)
C420 N42 B42 116.9(7)
B41 N42 B42 111.4(7)
C420 N42 H42 104.5
B41 N42 H42 104.5
B42 N42 H42 104.5
N41 B43 N43 107.5(7)
N41 B43 H43X 110.2
N43 B43 H43X 110.2
N41 B43 H43Y 110.2
N43 B43 H43Y 110.2
H43X B43 H43Y 108.5
C430 N43 B42 110.8(7)
C430 N43 B43 115.2(7)
B42 N43 B43 112.9(7)
C430 N43 H43 105.7
B42 N43 H43 105.7
B43 N43 H43 105.7
N41 C410 C413 112.6(6)
N41 C410 C412 111.1(7)
C413 C410 C412 110.4(7)
N41 C410 C411 107.1(7)
C413 C410 C411 105.3(7)
C412 C410 C411 110.0(7)
C410 C411 H41A 109.5
C410 C411 H41B 109.5
H41A C411 H41B 109.5
C410 C411 H41C 109.5
H41A C411 H41C 109.5
H41B C411 H41C 109.5
C410 C412 H41D 109.5
C410 C412 H41E 109.5
H41D C412 H41E 109.5
C410 C412 H41F 109.5
H41D C412 H41F 109.5
H41E C412 H41F 109.5
C410 C413 H41G 109.5
C410 C413 H41H 109.5
H41G C413 H41H 109.5
C410 C413 H41I 109.5
H41G C413 H41I 109.5
H41H C413 H41I 109.5
C423 C420 C421 109.2(10)
C423 C420 C422 110.5(9)
C421 C420 C422 109.4(8)
C423 C420 N42 112.1(7)
C421 C420 N42 107.0(8)
C422 C420 N42 108.6(9)
C420 C421 H42A 109.5
C420 C421 H42B 109.5
H42A C421 H42B 109.5
C420 C421 H42C 109.5
H42A C421 H42C 109.5
H42B C421 H42C 109.5
C420 C422 H42D 109.5
C420 C422 H42E 109.5
H42D C422 H42E 109.5
C420 C422 H42F 109.5
H42D C422 H42F 109.5
H42E C422 H42F 109.5
C420 C423 H42G 109.5
C420 C423 H42H 109.5
H42G C423 H42H 109.5
C420 C423 H42I 109.5
H42G C423 H42I 109.5
H42H C423 H42I 109.5
C431 C430 C432 114.1(11)
C431 C430 N43 112.1(9)
C432 C430 N43 108.4(8)
C431 C430 C433 107.3(10)
C432 C430 C433 105.7(10)
N43 C430 C433 109.0(10)
C430 C431 H43A 109.5
C430 C431 H43B 109.5
H43A C431 H43B 109.5
C430 C431 H43C 109.5
H43A C431 H43C 109.5
H43B C431 H43C 109.5
C430 C432 H43D 109.5
C430 C432 H43E 109.5
H43D C432 H43E 109.5
C430 C432 H43F 109.5
H43D C432 H43F 109.5
H43E C432 H43F 109.5
C430 C433 H43G 109.5
C430 C433 H43H 109.5
H43G C433 H43H 109.5
C430 C433 H43I 109.5
H43G C433 H43I 109.5
H43H C433 H43I 109.5

loop_
_geom_bond_atom_site_label_1
_geom_bond_atom_site_label_2
_geom_bond_distance
B11 N13 1.583(10)
B11 N11 1.597(9)
B11 H11X 0.9700
B11 H11Y 0.9700
N11 C110 1.526(8)
N11 B12 1.587(10)
N11 H11 0.9100
B12 N12 1.571(9)
B12 H12X 0.9700
B12 H12Y 0.9700
N12 C120 1.560(9)
N12 B13 1.576(10)
N12 H12 0.9100
B13 N13 1.645(9)
B13 H13X 0.9700
B13 H13Y 0.9700
N13 C130 1.569(8)
N13 H13 0.9100
C110 C111 1.472(9)
C110 C113 1.528(9)
C110 C112 1.552(10)
C111 H11A 0.9600
C111 H11B 0.9600
C111 H11C 0.9600
C112 H11D 0.9600
C112 H11E 0.9600
C112 H11F 0.9600
C113 H11G 0.9600
C113 H11H 0.9600
C113 H11I 0.9600
C120 C122 1.489(10)
C120 C123 1.489(9)
C120 C121 1.535(11)
C121 H12A 0.9600
C121 H12B 0.9600
C121 H12C 0.9600
C122 H12D 0.9600
C122 H12E 0.9600
C122 H12F 0.9600
C123 H12G 0.9600
C123 H12H 0.9600
C123 H12I 0.9600
C130 C131 1.504(10)
C130 C132 1.516(10)
C130 C133 1.540(10)
C131 H13A 0.9600
C131 H13B 0.9600
C131 H13C 0.9600
C132 H13D 0.9600
C132 H13E 0.9600
C132 H13F 0.9600
C133 H13G 0.9600
C133 H13H 0.9600
C133 H13I 0.9600
B21 N23 1.583(12)
B21 N21 1.616(11)
B21 H21X 0.9700
B21 H21Y 0.9700
N21 C210 1.565(10)
N21 B22 1.588(10)
N21 H21 0.9100
B22 N22 1.507(13)
B22 H22X 0.9700
B22 H22Y 0.9700
N22 C220 1.519(10)
N22 B23 1.614(12)
N22 H22 0.9100
B23 N23 1.567(14)
B23 H23X 0.9700
B23 H23Y 0.9700
N23 C230 1.528(10)
N23 H23 0.9100
C210 C213 1.524(11)
C210 C211 1.534(14)
C210 C212 1.543(13)
C211 H21A 0.9600
C211 H21B 0.9600
C211 H21C 0.9600
C212 H21D 0.9600
C212 H21E 0.9600
C212 H21F 0.9600
C213 H21G 0.9600
C213 H21H 0.9600
C213 H21I 0.9600
C220 C223 1.479(15)
C220 C222 1.521(14)
C220 C221 1.541(15)
C221 H22A 0.9600
C221 H22B 0.9600
C221 H22C 0.9600
C222 H22D 0.9600
C222 H22E 0.9600
C222 H22F 0.9600
C223 H22G 0.9600
C223 H22H 0.9600
C223 H22I 0.9600
C230 C232 1.508(17)
C230 C233 1.545(14)
C230 C231 1.547(15)
C231 H23A 0.9600
C231 H23B 0.9600
C231 H23C 0.9600
C232 H23D 0.9600
C232 H23E 0.9600
C232 H23F 0.9600
C233 H23G 0.9600
C233 H23H 0.9600
C233 H23I 0.9600
B31 N31 1.480(14)
B31 N33 1.582(11)
B31 H31X 0.9700
B31 H31Y 0.9700
N31 C310 1.545(10)
N31 B32 1.617(12)
N31 H31 0.9100
B32 N32 1.554(13)
B32 H32X 0.9700
B32 H32Y 0.9700
N32 C320 1.494(12)
N32 B33 1.604(13)
N32 H32 0.9100
B33 N33 1.587(14)
B33 H33X 0.9700
B33 H33Y 0.9700
N33 C330 1.518(9)
N33 H33 0.9100
C310 C311 1.496(17)
C310 C313 1.511(13)
C310 C312 1.562(16)
C311 H31A 0.9600
C311 H31B 0.9600
C311 H31C 0.9600
C312 H31D 0.9600
C312 H31E 0.9600
C312 H31F 0.9600
C313 H31G 0.9600
C313 H31H 0.9600
C313 H31I 0.9600
C320 C321 1.498(14)
C320 C322 1.522(12)
C320 C323 1.535(17)
C321 H32A 0.9600
C321 H32B 0.9600
C321 H32C 0.9600
C322 H32D 0.9600
C322 H32E 0.9600
C322 H32F 0.9600
C323 H32G 0.9600
C323 H32H 0.9600
C323 H32I 0.9600
C330 C331 1.484(13)
C330 C333 1.496(14)
C330 C332 1.589(15)
C331 H33A 0.9600
C331 H33B 0.9600
C331 H33C 0.9600
C332 H33D 0.9600
C332 H33E 0.9600
C332 H33F 0.9600
C333 H33G 0.9600
C333 H33H 0.9600
C333 H33I 0.9600
B41 N42 1.570(12)
B41 N41 1.581(10)
B41 H41X 0.9700
B41 H41Y 0.9700
N41 C410 1.512(8)
N41 B43 1.537(12)
N41 H41 0.9100
B42 N43 1.567(14)
B42 N42 1.605(11)
B42 H42X 0.9700
B42 H42Y 0.9700
N42 C420 1.569(12)
N42 H42 0.9100
B43 N43 1.622(11)
B43 H43X 0.9700
B43 H43Y 0.9700
N43 C430 1.557(11)
N43 H43 0.9100
C410 C413 1.523(10)
C410 C412 1.530(13)
C410 C411 1.585(14)
C411 H41A 0.9600
C411 H41B 0.9600
C411 H41C 0.9600
C412 H41D 0.9600
C412 H41E 0.9600
C412 H41F 0.9600
C413 H41G 0.9600
C413 H41H 0.9600
C413 H41I 0.9600
C420 C423 1.469(14)
C420 C421 1.505(15)
C420 C422 1.522(15)
C421 H42A 0.9600
C421 H42B 0.9600
C421 H42C 0.9600
C422 H42D 0.9600
C422 H42E 0.9600
C422 H42F 0.9600
C423 H42G 0.9600
C423 H42H 0.9600
C423 H42I 0.9600
C430 C431 1.470(18)
C430 C432 1.542(15)
C430 C433 1.561(16)
C431 H43A 0.9600
C431 H43B 0.9600
C431 H43C 0.9600
C432 H43D 0.9600
C432 H43E 0.9600
C432 H43F 0.9600
C433 H43G 0.9600
C433 H43H 0.9600
C433 H43I 0.9600
